data_4506640
loop_
_publ_author_name
'Johmoto, Kohei'
'Sekine, Akiko'
'Uekusa, Hidehiro'

_publ_section_title
;
 Photochromism Control of Salicylideneaniline Derivatives by Acid--Base
 Co-Crystallization
;
_journal_issue 10
_journal_name_full 'Crystal Growth &amp; Design'
_journal_page_first 4779
_journal_paper_doi 10.1021/cg300454q
_journal_volume 12
_journal_year 2012
_chemical_formula_moiety 'C14 H11 N O3, 0.5(C10 H8 N2)'
_chemical_formula_sum 'C19 H15 N2 O3'
_chemical_formula_weight 319.33
_chemical_name_systematic
; 
 ? 
;
_space_group_IT_number 15
_symmetry_cell_setting monoclinic
_symmetry_space_group_name_Hall '-C 2yc'
_symmetry_space_group_name_H-M 'C 1 2/c 1'
_atom_sites_solution_hydrogens geom
_atom_sites_solution_primary direct
_atom_sites_solution_secondary difmap
_audit_creation_method SHELXL-97
_cell_angle_alpha 90.00
_cell_angle_beta 90.5364(13)
_cell_angle_gamma 90.00
_cell_formula_units_Z 8
_cell_length_a 50.8968(12)
_cell_length_b 4.91775(12)
_cell_length_c 12.5961(3)
_cell_measurement_reflns_used 8727
_cell_measurement_temperature 293(2)
_cell_measurement_theta_max 68.30
_cell_measurement_theta_min 3.47
_cell_volume 3152.64(13)
_computing_cell_refinement 'PROCESS-AUTO (Rigaku, 1998)'
_computing_data_collection 'PROCESS-AUTO (Rigaku, 1998)'
_computing_data_reduction 'PROCESS-AUTO (Rigaku, 1998)'
_computing_molecular_graphics 'ORTEP-3 (Farrugia, 2008)'
_computing_publication_material 'SHELXL-97 (Sheldrick, 1997)'
_computing_structure_refinement 'SHELXL-97 (Sheldrick, 1997)'
_computing_structure_solution 'SHELXS-97 (Sheldrick, 1990)'
_diffrn_ambient_temperature 293(2)
_diffrn_measured_fraction_theta_full 0.999
_diffrn_measured_fraction_theta_max 0.999
_diffrn_measurement_device_type 'Rigaku R-AXIS RAPID II VM-SPIDER''
_diffrn_measurement_method '\w scans'
_diffrn_radiation_monochromator graphite
_diffrn_radiation_source 'rotating anode X-ray tube'
_diffrn_radiation_type CuK\a
_diffrn_radiation_wavelength 1.54186
_diffrn_reflns_av_R_equivalents 0.0649
_diffrn_reflns_av_sigmaI/netI 0.0448
_diffrn_reflns_limit_h_max 60
_diffrn_reflns_limit_h_min -60
_diffrn_reflns_limit_k_max 5
_diffrn_reflns_limit_k_min -5
_diffrn_reflns_limit_l_max 15
_diffrn_reflns_limit_l_min -15
_diffrn_reflns_number 16507
_diffrn_reflns_theta_full 68.25
_diffrn_reflns_theta_max 68.25
_diffrn_reflns_theta_min 3.47
_exptl_absorpt_coefficient_mu 0.755
_exptl_absorpt_correction_T_max 0.9455
_exptl_absorpt_correction_T_min 0.7941
_exptl_absorpt_correction_type multi-scan
_exptl_absorpt_process_details 'Absorption was corrected by ABSCOR'
_exptl_crystal_colour yellow
_exptl_crystal_density_diffrn 1.346
_exptl_crystal_density_method 'not measured'
_exptl_crystal_description platelet
_exptl_crystal_F_000 1336
_exptl_crystal_size_max 0.32
_exptl_crystal_size_mid 0.11
_exptl_crystal_size_min 0.08
_refine_diff_density_max 0.190
_refine_diff_density_min -0.178
_refine_diff_density_rms 0.052
_refine_ls_extinction_method none
_refine_ls_goodness_of_fit_ref 1.145
_refine_ls_hydrogen_treatment mixed
_refine_ls_matrix_type full
_refine_ls_number_parameters 226
_refine_ls_number_reflns 2873
_refine_ls_number_restraints 1
_refine_ls_restrained_S_all 1.145
_refine_ls_R_factor_all 0.0811
_refine_ls_R_factor_gt 0.0588
_refine_ls_shift/su_max 0.000
_refine_ls_shift/su_mean 0.000
_refine_ls_structure_factor_coef Fsqd
_refine_ls_weighting_details 'calc w=1/[\s^2^(Fo^2^)+(0.0948P)^2^+2.8081P] where P=(Fo^2^+2Fc^2^)/3'
_refine_ls_weighting_scheme calc
_refine_ls_wR_factor_gt 0.2032
_refine_ls_wR_factor_ref 0.2161
_reflns_number_gt 1882
_reflns_number_total 2873
_reflns_threshold_expression >2sigma(I)
_cod_data_source_file cg300454q_si_002.cif
_cod_data_source_block 2d
_cod_original_sg_symbol_H-M 'C 2/c'
_cod_database_code 4506640

loop_
_symmetry_equiv_pos_as_xyz
'x, y, z'
'-x, y, -z+1/2'
'x+1/2, y+1/2, z'
'-x+1/2, y+1/2, -z+1/2'
'-x, -y, -z'
'x, -y, z-1/2'
'-x+1/2, -y+1/2, -z'
'x+1/2, -y+1/2, z-1/2'

loop_
_atom_site_label
_atom_site_type_symbol
_atom_site_fract_x
_atom_site_fract_y
_atom_site_fract_z
_atom_site_U_iso_or_equiv
_atom_site_adp_type
_atom_site_occupancy
_atom_site_symmetry_multiplicity
_atom_site_calc_flag
_atom_site_refinement_flags
O1 O 0.17846(5) 0.0221(6) 0.01120(18) 0.0866(8) Uani 1 1 d D
H1 H 0.1684(8) 0.147(8) 0.059(3) 0.130 Uiso 1 1 d D
O2 O 0.06621(5) 1.1237(6) 0.26075(19) 0.0825(8) Uani 1 1 d .
O3 O 0.08711(4) 1.1434(5) 0.41517(17) 0.0655(7) Uani 1 1 d .
H2 H 0.0720(8) 1.281(9) 0.416(3) 0.098 Uiso 1 1 d .
N1 N 0.15813(4) 0.2698(5) 0.17348(19) 0.0525(6) Uani 1 1 d .
C1 C 0.19091(5) -0.0737(6) 0.1910(2) 0.0518(7) Uani 1 1 d .
C2 C 0.19322(6) -0.1180(7) 0.0820(3) 0.0622(8) Uani 1 1 d .
C3 C 0.21114(7) -0.3084(8) 0.0453(3) 0.0796(11) Uani 1 1 d .
H3 H 0.2128 -0.3377 -0.0272 0.096 Uiso 1 1 calc R
C4 C 0.22646(7) -0.4542(8) 0.1161(4) 0.0782(11) Uani 1 1 d .
H4 H 0.2385 -0.5796 0.0903 0.094 Uiso 1 1 calc R
C5 C 0.22433(6) -0.4180(7) 0.2240(3) 0.0718(10) Uani 1 1 d .
H5 H 0.2347 -0.5186 0.2709 0.086 Uiso 1 1 calc R
C6 C 0.20663(6) -0.2301(7) 0.2609(3) 0.0633(9) Uani 1 1 d .
H6 H 0.2050 -0.2054 0.3337 0.076 Uiso 1 1 calc R
C7 C 0.17272(6) 0.1228(6) 0.2338(3) 0.0526(7) Uani 1 1 d .
H7 H 0.1719(5) 0.143(6) 0.315(3) 0.063 Uiso 1 1 d .
C8 C 0.14049(5) 0.4640(6) 0.2159(2) 0.0488(7) Uani 1 1 d .
C9 C 0.14019(6) 0.5463(7) 0.3219(2) 0.0602(8) Uani 1 1 d .
H9 H 0.1520 0.4711 0.3704 0.072 Uiso 1 1 calc R
C10 C 0.12223(6) 0.7404(7) 0.3549(2) 0.0567(8) Uani 1 1 d .
H10 H 0.1223 0.7965 0.4254 0.068 Uiso 1 1 calc R
C11 C 0.10411(5) 0.8519(6) 0.2844(2) 0.0490(7) Uani 1 1 d .
C12 C 0.10495(6) 0.7743(7) 0.1789(2) 0.0613(9) Uani 1 1 d .
H12 H 0.0933 0.8504 0.1301 0.074 Uiso 1 1 calc R
C13 C 0.12312(6) 0.5841(7) 0.1456(2) 0.0608(9) Uani 1 1 d .
H13 H 0.1236 0.5361 0.0742 0.073 Uiso 1 1 calc R
C14 C 0.08413(6) 1.0525(6) 0.3181(2) 0.0526(7) Uani 1 1 d .
N2 N 0.05022(5) 0.4844(6) -0.0468(2) 0.0635(7) Uani 1 1 d .
C15 C 0.04953(7) 0.3391(8) 0.0420(3) 0.0758(11) Uani 1 1 d .
H15 H 0.0626 0.3671 0.0930 0.091 Uiso 1 1 calc R
C16 C 0.03040(6) 0.1492(8) 0.0618(3) 0.0740(11) Uani 1 1 d .
H16 H 0.0309 0.0519 0.1251 0.089 Uiso 1 1 calc R
C17 C 0.01061(5) 0.1007(6) -0.0101(2) 0.0518(7) Uani 1 1 d .
C18 C 0.01161(7) 0.2504(8) -0.1020(3) 0.0713(10) Uani 1 1 d .
H18 H -0.0012 0.2263 -0.1542 0.086 Uiso 1 1 calc R
C19 C 0.03155(7) 0.4365(8) -0.1175(3) 0.0713(10) Uani 1 1 d .
H19 H 0.0318 0.5328 -0.1810 0.086 Uiso 1 1 calc R

loop_
_atom_site_aniso_label
_atom_site_aniso_U_11
_atom_site_aniso_U_22
_atom_site_aniso_U_33
_atom_site_aniso_U_23
_atom_site_aniso_U_13
_atom_site_aniso_U_12
O1 0.1076(19) 0.100(2) 0.0529(14) -0.0071(14) 0.0053(13) 0.0289(16)
O2 0.0796(15) 0.099(2) 0.0680(15) -0.0137(14) -0.0184(12) 0.0370(14)
O3 0.0687(14) 0.0721(16) 0.0555(13) -0.0103(11) -0.0052(10) 0.0218(12)
N1 0.0550(14) 0.0493(15) 0.0532(14) -0.0031(11) 0.0047(11) 0.0039(11)
C1 0.0524(16) 0.0436(17) 0.0595(18) -0.0040(14) 0.0081(13) -0.0034(13)
C2 0.0650(19) 0.059(2) 0.0628(19) -0.0038(16) 0.0082(15) 0.0017(16)
C3 0.087(2) 0.078(3) 0.074(2) -0.017(2) 0.022(2) 0.009(2)
C4 0.068(2) 0.059(2) 0.108(3) -0.014(2) 0.019(2) 0.0076(17)
C5 0.0616(19) 0.057(2) 0.097(3) 0.000(2) 0.0039(18) 0.0052(16)
C6 0.0599(18) 0.060(2) 0.070(2) -0.0032(16) 0.0019(15) 0.0031(15)
C7 0.0559(17) 0.0482(19) 0.0537(17) -0.0040(14) 0.0046(13) -0.0011(14)
C8 0.0522(16) 0.0444(17) 0.0500(16) -0.0030(13) 0.0059(12) -0.0024(13)
C9 0.0653(18) 0.068(2) 0.0475(17) 0.0013(15) 0.0002(13) 0.0165(16)
C10 0.0647(18) 0.064(2) 0.0416(15) -0.0002(14) 0.0010(13) 0.0131(15)
C11 0.0503(15) 0.0478(17) 0.0489(16) -0.0005(13) 0.0019(12) -0.0011(13)
C12 0.0652(18) 0.068(2) 0.0506(17) -0.0069(15) -0.0119(14) 0.0129(16)
C13 0.072(2) 0.067(2) 0.0432(16) -0.0099(15) -0.0055(14) 0.0087(16)
C14 0.0562(17) 0.0528(19) 0.0488(16) 0.0000(14) -0.0001(13) 0.0035(14)
N2 0.0613(15) 0.0631(18) 0.0662(17) 0.0049(14) -0.0005(13) -0.0111(13)
C15 0.070(2) 0.082(3) 0.075(2) 0.020(2) -0.0199(17) -0.0238(19)
C16 0.070(2) 0.081(3) 0.071(2) 0.0283(19) -0.0183(17) -0.0230(19)
C17 0.0544(16) 0.0504(19) 0.0505(16) 0.0028(13) 0.0017(13) -0.0041(13)
C18 0.077(2) 0.084(3) 0.0529(18) 0.0075(17) -0.0059(15) -0.0268(19)
C19 0.085(2) 0.076(3) 0.0527(19) 0.0122(17) -0.0018(16) -0.0210(19)

loop_
_atom_type_symbol
_atom_type_description
_atom_type_scat_dispersion_real
_atom_type_scat_dispersion_imag
_atom_type_scat_source
C C 0.0181 0.0091 'International Tables Vol C Tables 4.2.6.8 and 6.1.1.4'
H H 0.0000 0.0000 'International Tables Vol C Tables 4.2.6.8 and 6.1.1.4'
N N 0.0311 0.0180 'International Tables Vol C Tables 4.2.6.8 and 6.1.1.4'
O O 0.0492 0.0322 'International Tables Vol C Tables 4.2.6.8 and 6.1.1.4'

loop_
_geom_angle_atom_site_label_1
_geom_angle_atom_site_label_2
_geom_angle_atom_site_label_3
_geom_angle
_geom_angle_site_symmetry_3
C7 N1 C8 121.5(3) .
C2 C1 C6 118.4(3) .
C2 C1 C7 122.1(3) .
C6 C1 C7 119.5(3) .
O1 C2 C3 119.1(3) .
O1 C2 C1 121.2(3) .
C3 C2 C1 119.6(3) .
C4 C3 C2 120.3(3) .
C5 C4 C3 121.4(3) .
C6 C5 C4 118.6(3) .
C5 C6 C1 121.6(3) .
N1 C7 C1 121.7(3) .
C13 C8 C9 118.5(3) .
C13 C8 N1 116.8(3) .
C9 C8 N1 124.6(3) .
C10 C9 C8 119.9(3) .
C11 C10 C9 121.1(3) .
C12 C11 C10 118.6(3) .
C12 C11 C14 119.1(3) .
C10 C11 C14 122.3(3) .
C13 C12 C11 120.3(3) .
C8 C13 C12 121.4(3) .
O2 C14 O3 122.6(3) .
O2 C14 C11 122.5(3) .
O3 C14 C11 114.9(2) .
C19 N2 C15 116.7(3) .
N2 C15 C16 122.9(3) .
C17 C16 C15 121.1(3) .
C16 C17 C18 115.6(3) .
C16 C17 C17 122.2(3) 5
C18 C17 C17 122.2(3) 5
C17 C18 C19 120.5(3) .
N2 C19 C18 123.3(3) .

loop_
_geom_bond_atom_site_label_1
_geom_bond_atom_site_label_2
_geom_bond_distance
_geom_bond_site_symmetry_2
O1 C2 1.350(4) .
O2 C14 1.211(3) .
O3 C14 1.309(3) .
N1 C7 1.281(4) .
N1 C8 1.418(4) .
C1 C2 1.395(4) .
C1 C6 1.412(4) .
C1 C7 1.446(4) .
C2 C3 1.389(5) .
C3 C4 1.380(5) .
C4 C5 1.376(5) .
C5 C6 1.375(4) .
C8 C13 1.379(4) .
C8 C9 1.395(4) .
C9 C10 1.388(4) .
C10 C11 1.387(4) .
C11 C12 1.385(4) .
C11 C14 1.482(4) .
C12 C13 1.383(4) .
N2 C19 1.317(4) .
N2 C15 1.328(4) .
C15 C16 1.374(4) .
C16 C17 1.369(4) .
C17 C18 1.374(4) .
C17 C17 1.489(5) 5
C18 C19 1.382(4) .

loop_
_geom_torsion_atom_site_label_1
_geom_torsion_atom_site_label_2
_geom_torsion_atom_site_label_3
_geom_torsion_atom_site_label_4
_geom_torsion
_geom_torsion_site_symmetry_1
_geom_torsion_site_symmetry_4
C6 C1 C2 O1 179.0(3) . .
C7 C1 C2 O1 0.1(5) . .
C6 C1 C2 C3 -1.4(5) . .
C7 C1 C2 C3 179.7(3) . .
O1 C2 C3 C4 180.0(3) . .
C1 C2 C3 C4 0.4(5) . .
C2 C3 C4 C5 0.6(6) . .
C3 C4 C5 C6 -0.6(5) . .
C4 C5 C6 C1 -0.5(5) . .
C2 C1 C6 C5 1.5(5) . .
C7 C1 C6 C5 -179.5(3) . .
C8 N1 C7 C1 -179.4(2) . .
C2 C1 C7 N1 -1.3(5) . .
C6 C1 C7 N1 179.8(3) . .
C7 N1 C8 C13 -171.2(3) . .
C7 N1 C8 C9 11.0(5) . .
C13 C8 C9 C10 1.5(5) . .
N1 C8 C9 C10 179.3(3) . .
C8 C9 C10 C11 1.1(5) . .
C9 C10 C11 C12 -2.7(5) . .
C9 C10 C11 C14 177.9(3) . .
C10 C11 C12 C13 1.6(5) . .
C14 C11 C12 C13 -178.9(3) . .
C9 C8 C13 C12 -2.6(5) . .
N1 C8 C13 C12 179.4(3) . .
C11 C12 C13 C8 1.0(5) . .
C12 C11 C14 O2 10.4(5) . .
C10 C11 C14 O2 -170.2(3) . .
C12 C11 C14 O3 -170.6(3) . .
C10 C11 C14 O3 8.8(4) . .
C19 N2 C15 C16 -0.7(6) . .
N2 C15 C16 C17 -0.5(6) . .
C15 C16 C17 C18 0.9(5) . .
C15 C16 C17 C17 -179.0(4) . 5
C16 C17 C18 C19 -0.3(5) . .
C17 C17 C18 C19 179.6(4) 5 .
C15 N2 C19 C18 1.4(6) . .
C17 C18 C19 N2 -0.9(6) . .
